data_7200585
loop_
_publ_author_name
'Lim, Yee-Fun'
'Shu, Ying'
'Parkin, Sean R.'
'Anthony, John E.'
'Malliaras, George G.'

_publ_section_title
;
 Soluble n-type pentacene derivatives as novel acceptors for organic
 solar cells
;
_journal_issue 19
_journal_name_full 'Journal of Materials Chemistry'
_journal_page_first 3049
_journal_paper_doi 10.1039/b818693f
_journal_volume 19
_journal_year 2009
_chemical_formula_moiety 'C55 H64 N Si2'
_chemical_formula_sum 'C55 H64 N Si2'
_chemical_formula_weight 795.25
_chemical_name_systematic
;
?
;
_space_group_IT_number 62
_symmetry_cell_setting orthorhombic
_symmetry_space_group_name_Hall '-P 2ac 2n'
_symmetry_space_group_name_H-M 'P n m a'
_atom_sites_solution_hydrogens geom
_atom_sites_solution_primary direct
_atom_sites_solution_secondary difmap
_audit_creation_method SHELXL-97
_cell_angle_alpha 90.00
_cell_angle_beta 90.00
_cell_angle_gamma 90.00
_cell_formula_units_Z 4
_cell_length_a 16.8241(6)
_cell_length_b 17.0411(9)
_cell_length_c 16.1283(7)
_cell_measurement_reflns_used 8296
_cell_measurement_temperature 90.0(2)
_cell_measurement_theta_max 68.49
_cell_measurement_theta_min 3.77
_cell_volume 4624.0(4)
_computing_cell_refinement 'APEX2 (Bruker-AXS, 2006)'
_computing_data_collection 'APEX2 (Bruker-AXS, 2006)'
_computing_data_reduction 'APEX2 (Bruker-AXS, 2006)'
_computing_molecular_graphics 'XP in SHELXTL (Sheldrick, 2008)'
_computing_publication_material
;
SHELX97-2 (Sheldrick, 2008) and local procedures
;
_computing_structure_refinement 'SHELXL-97 (Sheldrick, 2008)'
_computing_structure_solution 'SHELXS-97 (Sheldrick, 2008)'
_diffrn_ambient_temperature 90.0(2)
_diffrn_detector_area_resol_mean 18
_diffrn_measured_fraction_theta_full 0.993
_diffrn_measured_fraction_theta_max 0.993
_diffrn_measurement_device_type 'Bruker X8 Proteum diffractometer'
_diffrn_measurement_method '\f and \w scans'
_diffrn_radiation_monochromator 'graded multilayer optics'
_diffrn_radiation_source 'fine-focus rotating anode'
_diffrn_radiation_type CuK\a
_diffrn_radiation_wavelength 1.54178
_diffrn_reflns_av_R_equivalents 0.0796
_diffrn_reflns_av_sigmaI/netI 0.0314
_diffrn_reflns_limit_h_max 20
_diffrn_reflns_limit_h_min -20
_diffrn_reflns_limit_k_max 16
_diffrn_reflns_limit_k_min -20
_diffrn_reflns_limit_l_max 19
_diffrn_reflns_limit_l_min -19
_diffrn_reflns_number 65241
_diffrn_reflns_theta_full 69.04
_diffrn_reflns_theta_max 69.04
_diffrn_reflns_theta_min 3.77
_diffrn_standards_number 0
_exptl_absorpt_coefficient_mu 0.960
_exptl_absorpt_correction_T_max 0.9446
_exptl_absorpt_correction_T_min 0.8462
_exptl_absorpt_correction_type multi-scan
_exptl_absorpt_process_details 'Sadabs in APEX2 (BrukerAXS, 2006)'
_exptl_crystal_colour blue
_exptl_crystal_density_diffrn 1.142
_exptl_crystal_density_method 'not measured'
_exptl_crystal_description plate
_exptl_crystal_F_000 1716
_exptl_crystal_size_max 0.18
_exptl_crystal_size_mid 0.09
_exptl_crystal_size_min 0.06
_refine_diff_density_max 0.589
_refine_diff_density_min -0.549
_refine_diff_density_rms 0.084
_refine_ls_extinction_method none
_refine_ls_goodness_of_fit_ref 1.012
_refine_ls_hydrogen_treatment constr
_refine_ls_matrix_type full
_refine_ls_number_parameters 350
_refine_ls_number_reflns 4431
_refine_ls_number_restraints 423
_refine_ls_restrained_S_all 1.077
_refine_ls_R_factor_all 0.1779
_refine_ls_R_factor_gt 0.1142
_refine_ls_shift/su_max 0.083
_refine_ls_shift/su_mean 0.005
_refine_ls_structure_factor_coef Fsqd
_refine_ls_weighting_details 'calc w=1/[\s^2^(Fo^2^)+(0.1572P)^2^+18.3579P] where P=(Fo^2^+2Fc^2^)/3'
_refine_ls_weighting_scheme calc
_refine_ls_wR_factor_gt 0.2931
_refine_ls_wR_factor_ref 0.3801
_reflns_number_gt 2611
_reflns_number_total 4431
_reflns_threshold_expression >2\s(I)
_cod_data_source_file b818693f.txt
_cod_data_source_block x08034
_cod_database_code 7200585

loop_
_symmetry_equiv_pos_as_xyz
'x, y, z'
'-x+1/2, -y, z+1/2'
'-x, y+1/2, -z'
'x+1/2, -y+1/2, -z+1/2'
'-x, -y, -z'
'x-1/2, y, -z-1/2'
'x, -y-1/2, z'
'-x-1/2, y-1/2, z-1/2'

loop_
_atom_site_label
_atom_site_type_symbol
_atom_site_fract_x
_atom_site_fract_y
_atom_site_fract_z
_atom_site_U_iso_or_equiv
_atom_site_adp_type
_atom_site_occupancy
_atom_site_symmetry_multiplicity
_atom_site_calc_flag
_atom_site_refinement_flags
_atom_site_disorder_assembly
_atom_site_disorder_group
Si1 Si 0.72029(13) 0.2500 0.73905(15) 0.0674(8) Uani 1 2 d SU . .
Si2 Si 0.15624(13) 0.2500 0.31823(17) 0.0697(8) Uani 1 2 d SU . .
C1 C 0.4862(4) 0.2500 0.6073(5) 0.0580(16) Uani 1 2 d SU . .
C2 C 0.4521(3) 0.3218(4) 0.5843(3) 0.0573(13) Uani 1 1 d U . .
C3 C 0.4817(3) 0.3947(5) 0.6113(4) 0.0655(14) Uani 1 1 d U . .
H3 H 0.5268 0.3952 0.6468 0.079 Uiso 1 1 calc R . .
C4 C 0.4490(4) 0.4642(5) 0.5892(4) 0.0711(14) Uani 1 1 d U . .
C5 C 0.4789(5) 0.5389(5) 0.6153(5) 0.0844(18) Uani 1 1 d U . .
H5 H 0.5239 0.5402 0.6509 0.101 Uiso 1 1 calc R . .
C6 C 0.4467(6) 0.6063(6) 0.5920(5) 0.0935(19) Uani 1 1 d U . .
C7 C 0.3789(5) 0.6073(6) 0.5385(5) 0.0898(18) Uani 1 1 d U . .
C8 C 0.3471(4) 0.5382(5) 0.5124(5) 0.0816(17) Uani 1 1 d U . .
H8 H 0.3013 0.5394 0.4779 0.098 Uiso 1 1 calc R . .
C9 C 0.3801(4) 0.4641(5) 0.5349(4) 0.0688(14) Uani 1 1 d U . .
C10 C 0.3499(3) 0.3937(4) 0.5082(4) 0.0635(13) Uani 1 1 d U . .
H10 H 0.3052 0.3936 0.4722 0.076 Uiso 1 1 calc R . .
C11 C 0.3829(3) 0.3222(4) 0.5325(3) 0.0568(12) Uani 1 1 d U . .
C12 C 0.3509(4) 0.2500 0.5049(5) 0.0581(17) Uani 1 2 d SU . .
C13 C 0.5593(5) 0.2500 0.6528(6) 0.069(2) Uani 1 2 d SU . .
C14 C 0.6223(5) 0.2500 0.6873(6) 0.068(2) Uani 1 2 d SU A .
C15 C 0.8000(5) 0.2375(11) 0.6609(7) 0.070(3) Uani 0.50 1 d PDU A -1
H15 H 0.7849 0.1927 0.6241 0.084 Uiso 0.50 1 calc PR A -1
C16 C 0.8207(9) 0.3078(10) 0.6055(11) 0.099(4) Uani 0.50 1 d PDU A -1
H16A H 0.8223 0.3571 0.6380 0.119 Uiso 0.50 1 calc PR A -1
H16B H 0.7817 0.3136 0.5599 0.119 Uiso 0.50 1 calc PR A -1
C17 C 0.9026(8) 0.2869(10) 0.5722(10) 0.098(4) Uani 0.50 1 d PDU A -1
H17A H 0.9362 0.3344 0.5692 0.117 Uiso 0.50 1 calc PR A -1
H17B H 0.8979 0.2645 0.5157 0.117 Uiso 0.50 1 calc PR A -1
C18 C 0.9400(7) 0.2264(9) 0.6312(10) 0.094(5) Uani 0.50 1 d PDU A -1
H18A H 0.9483 0.1756 0.6027 0.113 Uiso 0.50 1 calc PR A -1
H18B H 0.9917 0.2454 0.6525 0.113 Uiso 0.50 1 calc PR A -1
C19 C 0.8807(6) 0.2185(9) 0.6999(8) 0.083(4) Uani 0.50 1 d PDU A -1
H19A H 0.8929 0.2556 0.7454 0.100 Uiso 0.50 1 calc PR A -1
H19B H 0.8810 0.1644 0.7224 0.100 Uiso 0.50 1 calc PR A -1
C20 C 0.7252(4) 0.3430(5) 0.7987(4) 0.0805(17) Uani 1 1 d DU A .
H20 H 0.7801 0.3472 0.8222 0.097 Uiso 1 1 calc R . .
C21 C 0.6675(5) 0.3507(5) 0.8703(5) 0.097(2) Uani 1 1 d DU . .
H21A H 0.6902 0.3280 0.9215 0.117 Uiso 1 1 calc R A .
H21B H 0.6168 0.3237 0.8576 0.117 Uiso 1 1 calc R . .
C22 C 0.6544(6) 0.4389(6) 0.8800(6) 0.114(3) Uani 1 1 d DU A .
H22A H 0.6049 0.4499 0.9112 0.136 Uiso 1 1 calc R . .
H22B H 0.6997 0.4639 0.9089 0.136 Uiso 1 1 calc R . .
C23 C 0.6483(7) 0.4666(6) 0.7936(7) 0.129(3) Uani 1 1 d DU . .
H23A H 0.6607 0.5233 0.7897 0.155 Uiso 1 1 calc R A .
H23B H 0.5943 0.4574 0.7712 0.155 Uiso 1 1 calc R . .
C24 C 0.7099(5) 0.4177(5) 0.7474(6) 0.101(2) Uani 1 1 d DU A .
H24A H 0.7598 0.4479 0.7408 0.121 Uiso 1 1 calc R . .
H24B H 0.6899 0.4037 0.6916 0.121 Uiso 1 1 calc R . .
C25 C 0.2854(4) 0.2500 0.4484(5) 0.058(2) Uani 1 2 d SU B .
C26 C 0.2321(4) 0.2500 0.4009(5) 0.059(2) Uani 1 2 d SU B .
C27 C 0.2124(6) 0.2362(9) 0.2176(7) 0.064(3) Uani 0.50 1 d PDU B -1
H27 H 0.1725 0.2352 0.1716 0.077 Uiso 0.50 1 calc PR B -1
C28 C 0.2645(11) 0.1639(9) 0.2088(13) 0.075(4) Uani 0.50 1 d PDU B -1
H28A H 0.2330 0.1172 0.1931 0.090 Uiso 0.50 1 calc PR B -1
H28B H 0.2941 0.1527 0.2606 0.090 Uiso 0.50 1 calc PR B -1
C29 C 0.3199(11) 0.1889(10) 0.1394(12) 0.098(5) Uani 0.50 1 d PDU B -1
H29A H 0.3693 0.1574 0.1405 0.118 Uiso 0.50 1 calc PR B -1
H29B H 0.2940 0.1819 0.0849 0.118 Uiso 0.50 1 calc PR B -1
C30 C 0.3383(10) 0.2745(8) 0.1543(13) 0.103(6) Uani 0.50 1 d PDU B -1
H30A H 0.3879 0.2804 0.1868 0.124 Uiso 0.50 1 calc PR B -1
H30B H 0.3444 0.3028 0.1011 0.124 Uiso 0.50 1 calc PR B -1
C31 C 0.2681(11) 0.3054(9) 0.2022(14) 0.078(4) Uani 0.50 1 d PDU B -1
H31A H 0.2405 0.3467 0.1700 0.094 Uiso 0.50 1 calc PR B -1
H31B H 0.2858 0.3282 0.2556 0.094 Uiso 0.50 1 calc PR B -1
C32 C 0.0943(4) 0.3384(5) 0.3300(5) 0.092(2) Uani 1 1 d DU B .
H32 H 0.0526 0.3367 0.2859 0.111 Uiso 1 1 calc R . .
C33 C 0.0519(6) 0.3433(6) 0.4131(6) 0.131(3) Uani 1 1 d DU . .
H33A H 0.0889 0.3336 0.4597 0.158 Uiso 1 1 calc R B .
H33B H 0.0073 0.3054 0.4162 0.158 Uiso 1 1 calc R . .
C34 C 0.0221(8) 0.4273(7) 0.4129(9) 0.170(4) Uani 1 1 d DU B .
H34A H -0.0292 0.4309 0.3832 0.204 Uiso 1 1 calc R . .
H34B H 0.0142 0.4460 0.4705 0.204 Uiso 1 1 calc R . .
C35 C 0.0841(8) 0.4764(7) 0.3699(9) 0.168(4) Uani 1 1 d DU . .
H35A H 0.1163 0.5062 0.4106 0.201 Uiso 1 1 calc R B .
H35B H 0.0591 0.5139 0.3308 0.201 Uiso 1 1 calc R . .
C36 C 0.1356(6) 0.4167(6) 0.3233(7) 0.123(3) Uani 1 1 d DU B .
H36A H 0.1412 0.4321 0.2644 0.148 Uiso 1 1 calc R . .
H36B H 0.1892 0.4138 0.3483 0.148 Uiso 1 1 calc R . .
C37 C 0.4937(11) 0.6760(12) 0.6289(10) 0.062(3) Uani 0.334(7) 1 d PU . 1
N1 N 0.5215(9) 0.7500 0.6525(9) 0.099(4) Uani 0.667(14) 2 d SPU . 1
C37' C 0.345(3) 0.669(3) 0.520(3) 0.082(6) Uani 0.166(7) 1 d PU . 2
N1' N 0.316(2) 0.7500 0.512(2) 0.120(7) Uani 0.333(14) 2 d SPU . 2

loop_
_atom_site_aniso_label
_atom_site_aniso_U_11
_atom_site_aniso_U_22
_atom_site_aniso_U_33
_atom_site_aniso_U_23
_atom_site_aniso_U_13
_atom_site_aniso_U_12
Si1 0.0366(11) 0.110(2) 0.0551(13) 0.000 -0.0089(9) 0.000
Si2 0.0305(10) 0.105(2) 0.0738(16) 0.000 -0.0069(10) 0.000
C1 0.031(3) 0.103(4) 0.040(4) 0.000 0.008(2) 0.000
C2 0.034(2) 0.097(3) 0.041(3) -0.001(3) 0.0072(18) -0.007(2)
C3 0.045(3) 0.106(3) 0.046(3) -0.006(3) 0.005(2) -0.013(3)
C4 0.057(3) 0.102(3) 0.054(3) -0.007(3) 0.018(2) -0.015(3)
C5 0.078(4) 0.108(3) 0.067(4) -0.016(3) 0.026(3) -0.024(3)
C6 0.096(4) 0.113(4) 0.072(4) -0.009(4) 0.038(3) -0.007(3)
C7 0.086(4) 0.106(4) 0.078(4) -0.005(4) 0.044(3) -0.008(3)
C8 0.068(4) 0.101(3) 0.076(4) 0.003(3) 0.028(3) 0.003(3)
C9 0.051(3) 0.103(3) 0.052(3) 0.001(3) 0.020(2) -0.004(3)
C10 0.039(3) 0.101(3) 0.050(3) 0.004(3) 0.007(2) -0.002(3)
C11 0.031(2) 0.100(3) 0.040(3) 0.001(2) 0.0097(18) -0.003(2)
C12 0.030(3) 0.097(4) 0.048(4) 0.000 0.006(2) 0.000
C13 0.037(3) 0.113(6) 0.056(4) 0.000 -0.002(3) 0.000
C14 0.043(3) 0.103(6) 0.057(5) 0.000 -0.005(3) 0.000
C15 0.047(3) 0.097(8) 0.066(5) 0.002(5) -0.008(3) 0.005(6)
C16 0.081(7) 0.122(9) 0.095(8) 0.025(6) 0.021(5) 0.016(6)
C17 0.076(6) 0.125(9) 0.091(7) 0.002(6) 0.017(6) 0.002(6)
C18 0.058(5) 0.106(10) 0.117(8) -0.001(6) 0.010(5) -0.002(5)
C19 0.048(4) 0.115(9) 0.086(6) 0.000(5) -0.008(4) 0.010(5)
C20 0.051(3) 0.116(4) 0.075(4) -0.011(3) -0.016(3) 0.001(3)
C21 0.087(5) 0.129(5) 0.076(4) -0.009(3) -0.007(3) 0.026(5)
C22 0.090(5) 0.133(5) 0.118(4) -0.033(5) -0.031(4) 0.034(5)
C23 0.133(7) 0.116(6) 0.138(6) -0.002(5) 0.008(6) 0.020(5)
C24 0.076(4) 0.105(4) 0.121(5) 0.004(4) -0.002(4) -0.009(4)
C25 0.032(3) 0.086(5) 0.055(4) 0.000 0.002(2) 0.000
C26 0.035(3) 0.079(5) 0.064(4) 0.000 -0.003(3) 0.000
C27 0.053(4) 0.072(8) 0.068(4) -0.002(5) -0.015(3) -0.001(4)
C28 0.063(7) 0.080(7) 0.083(8) -0.001(7) 0.001(5) 0.007(6)
C29 0.085(8) 0.112(8) 0.097(8) -0.023(7) 0.021(6) -0.014(7)
C30 0.097(7) 0.100(9) 0.112(9) 0.004(7) 0.033(7) -0.007(6)
C31 0.072(7) 0.081(7) 0.081(8) 0.007(7) 0.003(5) -0.009(6)
C32 0.055(4) 0.125(4) 0.097(4) -0.005(4) -0.016(3) 0.023(3)
C33 0.107(6) 0.164(6) 0.123(6) -0.026(5) 0.009(5) 0.047(5)
C34 0.158(8) 0.171(7) 0.181(9) -0.036(6) 0.007(6) 0.064(6)
C35 0.156(8) 0.142(5) 0.206(9) -0.032(6) -0.007(7) 0.056(6)
C36 0.109(6) 0.111(4) 0.150(7) -0.025(5) -0.028(4) 0.016(4)
C37 0.058(7) 0.087(5) 0.040(6) 0.019(6) 0.034(5) 0.025(5)
N1 0.096(8) 0.123(6) 0.078(7) 0.000 0.015(6) 0.000
C37' 0.081(11) 0.097(5) 0.067(11) -0.016(9) 0.024(8) -0.025(8)
N1' 0.122(12) 0.120(6) 0.117(13) 0.000 -0.007(10) 0.000

loop_
_atom_type_symbol
_atom_type_description
_atom_type_scat_dispersion_real
_atom_type_scat_dispersion_imag
_atom_type_scat_source
C C 0.0181 0.0091 'International Tables Vol C Tables 4.2.6.8 and 6.1.1.4'
H H 0.0000 0.0000 'International Tables Vol C Tables 4.2.6.8 and 6.1.1.4'
N N 0.0311 0.0180 'International Tables Vol C Tables 4.2.6.8 and 6.1.1.4'
Si Si 0.2541 0.3302 'International Tables Vol C Tables 4.2.6.8 and 6.1.1.4'

loop_
_geom_angle_atom_site_label_1
_geom_angle_atom_site_label_2
_geom_angle_atom_site_label_3
_geom_angle
_geom_angle_site_symmetry_1
_geom_angle_site_symmetry_3
_geom_angle_publ_flag
C15 Si1 C15 13.2(12) 7_565 . ?
C15 Si1 C14 109.8(4) 7_565 . ?
C15 Si1 C14 109.8(4) . . ?
C15 Si1 C20 102.8(6) 7_565 . ?
C15 Si1 C20 114.7(6) . . ?
C14 Si1 C20 105.9(3) . . ?
C15 Si1 C20 114.7(6) 7_565 7_565 ?
C15 Si1 C20 102.8(6) . 7_565 ?
C14 Si1 C20 105.9(3) . 7_565 ?
C20 Si1 C20 117.2(5) . 7_565 ?
C32 Si2 C32 109.8(5) 7_565 . ?
C32 Si2 C26 108.5(3) 7_565 . ?
C32 Si2 C26 108.5(3) . . ?
C32 Si2 C27 105.6(5) 7_565 . ?
C32 Si2 C27 118.2(5) . . ?
C26 Si2 C27 105.9(4) . . ?
C32 Si2 C27 118.2(5) 7_565 7_565 ?
C32 Si2 C27 105.6(5) . 7_565 ?
C26 Si2 C27 105.9(4) . 7_565 ?
C27 Si2 C27 14.3(10) . 7_565 ?
C2 C1 C2 121.7(7) 7_565 . ?
C2 C1 C13 119.1(4) 7_565 . ?
C2 C1 C13 119.1(4) . . ?
C1 C2 C3 123.0(5) . . ?
C1 C2 C11 119.4(6) . . ?
C3 C2 C11 117.6(6) . . ?
C4 C3 C2 123.1(6) . . ?
C3 C4 C5 123.8(7) . . ?
C3 C4 C9 118.9(7) . . ?
C5 C4 C9 117.3(7) . . ?
C6 C5 C4 122.9(8) . . ?
C5 C6 C7 120.5(9) . . ?
C5 C6 C37 110.3(10) . . ?
C7 C6 C37 129.1(11) . . ?
C37' C7 C8 119(2) . . ?
C37' C7 C6 121(2) . . ?
C8 C7 C6 119.4(9) . . ?
C7 C8 C9 122.3(8) . . ?
C10 C9 C8 123.4(7) . . ?
C10 C9 C4 119.0(7) . . ?
C8 C9 C4 117.6(7) . . ?
C9 C10 C11 121.9(6) . . ?
C10 C11 C12 121.3(5) . . ?
C10 C11 C2 119.4(6) . . ?
C12 C11 C2 119.2(6) . . ?
C11 C12 C11 120.9(7) 7_565 . ?
C11 C12 C25 119.6(4) 7_565 . ?
C11 C12 C25 119.6(4) . . ?
C14 C13 C1 176.9(9) . . ?
C13 C14 Si1 179.1(8) . . ?
C16 C15 C19 101.8(10) . . ?
C16 C15 Si1 118.1(11) . . ?
C19 C15 Si1 112.8(8) . . ?
C15 C16 C17 103.2(10) . . ?
C16 C17 C18 108.1(10) . . ?
C19 C18 C17 104.2(10) . . ?
C18 C19 C15 105.5(10) . . ?
C21 C20 C24 103.3(6) . . ?
C21 C20 Si1 116.1(6) . . ?
C24 C20 Si1 114.8(5) . . ?
C20 C21 C22 104.9(7) . . ?
C23 C22 C21 103.2(7) . . ?
C22 C23 C24 103.9(8) . . ?
C23 C24 C20 107.6(7) . . ?
C26 C25 C12 179.1(8) . . ?
C25 C26 Si2 174.2(8) . . ?
C28 C27 C31 104.9(9) . . ?
C28 C27 Si2 118.0(10) . . ?
C31 C27 Si2 110.4(11) . . ?
C27 C28 C29 101.3(11) . . ?
C30 C29 C28 106.3(12) . . ?
C31 C30 C29 105.0(12) . . ?
C30 C31 C27 107.1(11) . . ?
C36 C32 C33 103.4(8) . . ?
C36 C32 Si2 117.1(6) . . ?
C33 C32 Si2 113.7(6) . . ?
C32 C33 C34 101.8(9) . . ?
C35 C34 C33 107.3(9) . . ?
C34 C35 C36 104.3(9) . . ?
C32 C36 C35 107.0(9) . . ?
N1 C37 C6 165.7(16) . . ?
C37 N1 C37 128.9(19) 7_575 . ?
C7 C37' N1' 168(4) . . ?
C37' N1' C37' 139(5) 7_575 . ?

loop_
_geom_bond_atom_site_label_1
_geom_bond_atom_site_label_2
_geom_bond_distance
_geom_bond_site_symmetry_2
_geom_bond_publ_flag
Si1 C15 1.853(11) 7_565 ?
Si1 C15 1.853(11) . ?
Si1 C14 1.848(9) . ?
Si1 C20 1.856(8) . ?
Si1 C20 1.856(8) 7_565 ?
Si2 C32 1.842(8) 7_565 ?
Si2 C32 1.842(8) . ?
Si2 C26 1.845(8) . ?
Si2 C27 1.892(11) . ?
Si2 C27 1.892(11) 7_565 ?
C1 C2 1.401(7) 7_565 ?
C1 C2 1.401(7) . ?
C1 C13 1.433(11) . ?
C2 C3 1.408(9) . ?
C2 C11 1.433(7) . ?
C3 C4 1.353(10) . ?
C4 C5 1.433(10) . ?
C4 C9 1.453(9) . ?
C5 C6 1.324(12) . ?
C6 C7 1.429(12) . ?
C6 C37 1.55(2) . ?
C7 C37' 1.24(6) . ?
C7 C8 1.361(11) . ?
C8 C9 1.427(10) . ?
C9 C10 1.372(10) . ?
C10 C11 1.395(9) . ?
C11 C12 1.415(7) . ?
C12 C11 1.415(7) 7_565 ?
C12 C25 1.430(11) . ?
C13 C14 1.197(12) . ?
C15 C16 1.534(15) . ?
C15 C19 1.531(12) . ?
C16 C17 1.521(15) . ?
C17 C18 1.537(15) . ?
C18 C19 1.499(14) . ?
C20 C21 1.514(9) . ?
C20 C24 1.541(10) . ?
C21 C22 1.527(11) . ?
C22 C23 1.475(12) . ?
C23 C24 1.525(11) . ?
C25 C26 1.180(11) . ?
C27 C28 1.519(14) . ?
C27 C31 1.527(14) . ?
C28 C29 1.518(16) . ?
C29 C30 1.509(16) . ?
C30 C31 1.507(15) . ?
C32 C36 1.507(11) . ?
C32 C33 1.520(11) . ?
C33 C34 1.517(12) . ?
C34 C35 1.507(14) . ?
C35 C36 1.534(12) . ?
C37 N1 1.40(2) . ?
N1 C37 1.40(2) 7_575 ?
C37' N1' 1.47(6) . ?
N1' C37' 1.47(6) 7_575 ?

loop_
_geom_torsion_atom_site_label_1
_geom_torsion_atom_site_label_2
_geom_torsion_atom_site_label_3
_geom_torsion_atom_site_label_4
_geom_torsion
_geom_torsion_site_symmetry_1
_geom_torsion_site_symmetry_2
_geom_torsion_site_symmetry_3
_geom_torsion_site_symmetry_4
_geom_torsion_publ_flag
C2 C1 C2 C3 175.3(4) 7_565 . . . ?
C13 C1 C2 C3 -7.0(10) . . . . ?
C2 C1 C2 C11 -3.3(10) 7_565 . . . ?
C13 C1 C2 C11 174.4(6) . . . . ?
C1 C2 C3 C4 179.9(6) . . . . ?
C11 C2 C3 C4 -1.5(8) . . . . ?
C2 C3 C4 C5 -179.2(6) . . . . ?
C2 C3 C4 C9 -0.1(9) . . . . ?
C3 C4 C5 C6 179.0(7) . . . . ?
C9 C4 C5 C6 -0.1(10) . . . . ?
C4 C5 C6 C7 0.1(11) . . . . ?
C4 C5 C6 C37 -178.7(7) . . . . ?
C5 C6 C7 C37' 175(2) . . . . ?
C37 C6 C7 C37' -6(3) . . . . ?
C5 C6 C7 C8 0.7(11) . . . . ?
C37 C6 C7 C8 179.2(9) . . . . ?
C37' C7 C8 C9 -176(2) . . . . ?
C6 C7 C8 C9 -1.5(10) . . . . ?
C7 C8 C9 C10 -178.9(6) . . . . ?
C7 C8 C9 C4 1.4(9) . . . . ?
C3 C4 C9 C10 0.5(8) . . . . ?
C5 C4 C9 C10 179.7(5) . . . . ?
C3 C4 C9 C8 -179.8(6) . . . . ?
C5 C4 C9 C8 -0.6(8) . . . . ?
C8 C9 C10 C11 -179.0(5) . . . . ?
C4 C9 C10 C11 0.7(8) . . . . ?
C9 C10 C11 C12 179.7(6) . . . . ?
C9 C10 C11 C2 -2.3(8) . . . . ?
C1 C2 C11 C10 -178.7(5) . . . . ?
C3 C2 C11 C10 2.6(7) . . . . ?
C1 C2 C11 C12 -0.6(8) . . . . ?
C3 C2 C11 C12 -179.3(5) . . . . ?
C10 C11 C12 C11 -177.5(4) . . . 7_565 ?
C2 C11 C12 C11 4.5(10) . . . 7_565 ?
C10 C11 C12 C25 2.5(9) . . . . ?
C2 C11 C12 C25 -175.5(6) . . . . ?
C2 C1 C13 C14 88.9(6) 7_565 . . . ?
C2 C1 C13 C14 -88.9(6) . . . . ?
C1 C13 C14 Si1 0.00(14) . . . . ?
C15 Si1 C14 C13 7.0(6) 7_565 . . . ?
C15 Si1 C14 C13 -7.0(6) . . . . ?
C20 Si1 C14 C13 117.4(3) . . . . ?
C20 Si1 C14 C13 -117.4(3) 7_565 . . . ?
C15 Si1 C15 C16 -17.8(11) 7_565 . . . ?
C14 Si1 C15 C16 74.6(12) . . . . ?
C20 Si1 C15 C16 -44.5(12) . . . . ?
C20 Si1 C15 C16 -173.0(11) 7_565 . . . ?
C15 Si1 C15 C19 100.6(12) 7_565 . . . ?
C14 Si1 C15 C19 -167.1(10) . . . . ?
C20 Si1 C15 C19 73.8(13) . . . . ?
C20 Si1 C15 C19 -54.6(13) 7_565 . . . ?
C19 C15 C16 C17 37.7(16) . . . . ?
Si1 C15 C16 C17 161.7(11) . . . . ?
C15 C16 C17 C18 -21.5(18) . . . . ?
C16 C17 C18 C19 -3.7(17) . . . . ?
C17 C18 C19 C15 27.9(16) . . . . ?
C16 C15 C19 C18 -41.4(15) . . . . ?
Si1 C15 C19 C18 -168.9(11) . . . . ?
C15 Si1 C20 C21 -178.6(6) 7_565 . . . ?
C15 Si1 C20 C21 -172.6(6) . . . . ?
C14 Si1 C20 C21 66.1(6) . . . . ?
C20 Si1 C20 C21 -51.8(7) 7_565 . . . ?
C15 Si1 C20 C24 60.7(7) 7_565 . . . ?
C15 Si1 C20 C24 66.8(7) . . . . ?
C14 Si1 C20 C24 -54.5(6) . . . . ?
C20 Si1 C20 C24 -172.4(4) 7_565 . . . ?
C24 C20 C21 C22 -26.5(8) . . . . ?
Si1 C20 C21 C22 -153.1(6) . . . . ?
C20 C21 C22 C23 41.4(9) . . . . ?
C21 C22 C23 C24 -38.4(11) . . . . ?
C22 C23 C24 C20 22.2(11) . . . . ?
C21 C20 C24 C23 3.1(9) . . . . ?
Si1 C20 C24 C23 130.6(7) . . . . ?
C11 C12 C25 C26 -90.0(6) 7_565 . . . ?
C11 C12 C25 C26 90.0(6) . . . . ?
C12 C25 C26 Si2 0.00(10) . . . . ?
C32 Si2 C26 C25 120.4(3) 7_565 . . . ?
C32 Si2 C26 C25 -120.4(3) . . . . ?
C27 Si2 C26 C25 7.4(5) . . . . ?
C27 Si2 C26 C25 -7.4(5) 7_565 . . . ?
C32 Si2 C27 C28 -57.8(13) 7_565 . . . ?
C32 Si2 C27 C28 178.9(11) . . . . ?
C26 Si2 C27 C28 57.2(13) . . . . ?
C27 Si2 C27 C28 149.2(12) 7_565 . . . ?
C32 Si2 C27 C31 -178.4(11) 7_565 . . . ?
C32 Si2 C27 C31 58.4(12) . . . . ?
C26 Si2 C27 C31 -63.4(12) . . . . ?
C27 Si2 C27 C31 28.6(12) 7_565 . . . ?
C31 C27 C28 C29 -36.2(14) . . . . ?
Si2 C27 C28 C29 -159.7(11) . . . . ?
C27 C28 C29 C30 39(2) . . . . ?
C28 C29 C30 C31 -26(3) . . . . ?
C29 C30 C31 C27 3(2) . . . . ?
C28 C27 C31 C30 21.4(16) . . . . ?
Si2 C27 C31 C30 149.5(14) . . . . ?
C32 Si2 C32 C36 179.2(5) 7_565 . . . ?
C26 Si2 C32 C36 60.9(8) . . . . ?
C27 Si2 C32 C36 -59.6(9) . . . . ?
C27 Si2 C32 C36 -52.3(8) 7_565 . . . ?
C32 Si2 C32 C33 58.7(9) 7_565 . . . ?
C26 Si2 C32 C33 -59.7(8) . . . . ?
C27 Si2 C32 C33 179.8(7) . . . . ?
C27 Si2 C32 C33 -172.8(7) 7_565 . . . ?
C36 C32 C33 C34 39.9(10) . . . . ?
Si2 C32 C33 C34 167.9(8) . . . . ?
C32 C33 C34 C35 -35.4(14) . . . . ?
C33 C34 C35 C36 16.7(15) . . . . ?
C33 C32 C36 C35 -30.6(11) . . . . ?
Si2 C32 C36 C35 -156.4(8) . . . . ?
C34 C35 C36 C32 8.7(14) . . . . ?
C5 C6 C37 N1 -177(5) . . . . ?
C7 C6 C37 N1 4(6) . . . . ?
C6 C37 N1 C37 -6(7) . . . 7_575 ?
C8 C7 C37' N1' 166(18) . . . . ?
C6 C7 C37' N1' -9(21) . . . . ?
C7 C37' N1' C37' 31(25) . . . 7_575 ?
